data_7238722
loop_
_publ_author_name
'Maurya, Hardesh K.'
'Pratap, Ramendra'
'Kumar, Abhinav'
'Kumar, Brijesh'
'Huch, Volker'
'Tandon, Vishnu K.'
'Ji Ram, Vishnu'

_publ_section_title
;
 A carbanion induced ring switching synthesis of spiranes: an
 unprecedented approach
;
_journal_issue 24
_journal_name_full 'RSC Advances'
_journal_page_first 9091
_journal_paper_doi 10.1039/c2ra21587j
_journal_volume 2
_journal_year 2012
_chemical_formula_sum 'C27 H24 N2 O3 S'
_chemical_formula_weight 456.54
_space_group_IT_number 2
_space_group_name_Hall '-P 1'
_space_group_name_H-M_alt 'P -1'
_symmetry_cell_setting triclinic
_symmetry_space_group_name_H-M 'P -1'
_atom_sites_solution_hydrogens geom
_atom_sites_solution_primary direct
_atom_sites_solution_secondary difmap
_audit_creation_method SHELXL-97
_cell_angle_alpha 78.782(4)
_cell_angle_beta 81.895(4)
_cell_angle_gamma 80.857(4)
_cell_formula_units_Z 2
_cell_length_a 7.7227(6)
_cell_length_b 11.4586(9)
_cell_length_c 13.0552(11)
_cell_measurement_reflns_used 4730
_cell_measurement_temperature 132(2)
_cell_measurement_theta_max 26.36
_cell_measurement_theta_min 2.63
_cell_volume 1111.55(16)
_computing_cell_refinement 'Bruker SAINT'
_computing_data_collection 'Bruker APEX2'
_computing_data_reduction 'Bruker SAINT'
_computing_molecular_graphics 'Bruker SHELXTL'
_computing_publication_material 'Bruker SHELXTL'
_computing_structure_refinement 'SHELXL-97 (Sheldrick, 2008)'
_computing_structure_solution 'SHELXS-97 (Sheldrick, 2008)'
_diffrn_ambient_temperature 132(2)
_diffrn_measured_fraction_theta_full 0.995
_diffrn_measured_fraction_theta_max 0.995
_diffrn_measurement_device_type 'Bruker APEX-II CCD'
_diffrn_measurement_method '\f and \w scans'
_diffrn_radiation_monochromator graphite
_diffrn_radiation_source 'fine-focus sealed tube'
_diffrn_radiation_type MoK\a
_diffrn_radiation_wavelength 0.71073
_diffrn_reflns_av_R_equivalents 0.0949
_diffrn_reflns_av_sigmaI/netI 0.0919
_diffrn_reflns_limit_h_max 9
_diffrn_reflns_limit_h_min -9
_diffrn_reflns_limit_k_max 14
_diffrn_reflns_limit_k_min -14
_diffrn_reflns_limit_l_max 16
_diffrn_reflns_limit_l_min -16
_diffrn_reflns_number 15809
_diffrn_reflns_theta_full 26.40
_diffrn_reflns_theta_max 26.40
_diffrn_reflns_theta_min 1.60
_exptl_absorpt_coefficient_mu 0.179
_exptl_absorpt_correction_T_max 0.9911
_exptl_absorpt_correction_T_min 0.9094
_exptl_absorpt_correction_type multi-scan
_exptl_absorpt_process_details SADABS
_exptl_crystal_density_diffrn 1.364
_exptl_crystal_density_meas 1.364
_exptl_crystal_density_method 'not measured'
_exptl_crystal_F_000 480
_exptl_crystal_size_max 0.54
_exptl_crystal_size_mid 0.08
_exptl_crystal_size_min 0.05
_refine_diff_density_max 0.448
_refine_diff_density_min -0.455
_refine_diff_density_rms 0.100
_refine_ls_extinction_method none
_refine_ls_goodness_of_fit_ref 1.181
_refine_ls_hydrogen_treatment mixed
_refine_ls_matrix_type full
_refine_ls_number_parameters 394
_refine_ls_number_reflns 4535
_refine_ls_number_restraints 0
_refine_ls_restrained_S_all 1.181
_refine_ls_R_factor_all 0.0929
_refine_ls_R_factor_gt 0.0653
_refine_ls_shift/su_max 0.001
_refine_ls_shift/su_mean 0.000
_refine_ls_structure_factor_coef Fsqd
_refine_ls_weighting_details 'calc w=1/[\s^2^(Fo^2^)+(0.0700P)^2^+0.0000P] where P=(Fo^2^+2Fc^2^)/3'
_refine_ls_weighting_scheme calc
_refine_ls_wR_factor_gt 0.1539
_refine_ls_wR_factor_ref 0.1666
_reflns_number_gt 3379
_reflns_number_total 4535
_reflns_threshold_expression >2sigma(I)
_cod_data_source_file c2ra21587j.txt
_cod_data_source_block sh2998
_cod_depositor_comments
;
The following automatic conversions were performed:

data item '_symmetry_cell_setting' value 'Triclinic' was changed to
'triclinic' in accordance with the
/home/saulius/struct/COD-crude-data/automatic-downloads/DataCite-retrospective/RSC/depositions/lib/dictionaries/cif_core.dic
dictionary named 'cif_core.dic' version 2.4.2 last updated on
2011-04-26.

Automatic conversion script
Id: cif_fix_values 6909 2019-04-08 15:41:33Z antanas 
;
_cod_original_cell_volume 1111.55(15)
_cod_original_sg_symbol_H-M P-1
_cod_database_code 7238722

loop_
_symmetry_equiv_pos_as_xyz
'x, y, z'
'-x, -y, -z'

loop_
_atom_site_label
_atom_site_type_symbol
_atom_site_fract_x
_atom_site_fract_y
_atom_site_fract_z
_atom_site_U_iso_or_equiv
_atom_site_adp_type
_atom_site_occupancy
_atom_site_symmetry_multiplicity
_atom_site_calc_flag
S1 S 1.25548(9) 0.73090(7) 0.50864(5) 0.0198(2) Uani 1 1 d
O1 O 0.9910(3) 0.95314(18) 0.86375(15) 0.0237(5) Uani 1 1 d
O2 O 1.4004(3) 0.20729(18) 0.84892(16) 0.0264(5) Uani 1 1 d
O3 O 0.6095(2) 0.54973(19) 0.63287(15) 0.0247(5) Uani 1 1 d
N1 N 0.7234(3) 0.4356(2) 0.97090(19) 0.0274(6) Uani 1 1 d
N2 N 1.1620(3) 0.4100(2) 0.77446(17) 0.0150(5) Uani 1 1 d
C1 C 0.7747(3) 0.6457(2) 0.72811(19) 0.0120(6) Uani 1 1 d
C2 C 0.8733(3) 0.5369(2) 0.79508(19) 0.0124(6) Uani 1 1 d
C3 C 1.0307(3) 0.4986(2) 0.74110(19) 0.0121(6) Uani 1 1 d
C4 C 1.0504(3) 0.5798(2) 0.6388(2) 0.0128(6) Uani 1 1 d
C5 C 1.2084(4) 0.5783(3) 0.5573(2) 0.0156(6) Uani 1 1 d
C6 C 1.0428(4) 0.8030(2) 0.4829(2) 0.0161(6) Uani 1 1 d
C7 C 1.0306(4) 0.9044(3) 0.4043(2) 0.0226(7) Uani 1 1 d
C8 C 0.8674(4) 0.9680(3) 0.3839(2) 0.0239(7) Uani 1 1 d
C9 C 0.7147(4) 0.9293(3) 0.4409(2) 0.0243(7) Uani 1 1 d
C10 C 0.7260(4) 0.8302(3) 0.5205(2) 0.0200(6) Uani 1 1 d
C11 C 0.8892(4) 0.7655(2) 0.5436(2) 0.0152(6) Uani 1 1 d
C12 C 0.9069(3) 0.6643(2) 0.63036(19) 0.0120(6) Uani 1 1 d
C13 C 0.6064(3) 0.6016(2) 0.7053(2) 0.0158(6) Uani 1 1 d
C14 C 0.4443(4) 0.6275(3) 0.7801(2) 0.0178(6) Uani 1 1 d
C15 C 0.4035(4) 0.7621(3) 0.7780(2) 0.0202(6) Uani 1 1 d
C16 C 0.5584(3) 0.8136(2) 0.7996(2) 0.0158(6) Uani 1 1 d
C17 C 0.5332(4) 0.9195(3) 0.8410(2) 0.0216(7) Uani 1 1 d
C18 C 0.6727(4) 0.9693(3) 0.8628(2) 0.0212(7) Uani 1 1 d
C19 C 0.8429(4) 0.9117(2) 0.8448(2) 0.0160(6) Uani 1 1 d
C20 C 0.8725(4) 0.8065(2) 0.8037(2) 0.0159(6) Uani 1 1 d
C21 C 0.7324(3) 0.7575(2) 0.78024(19) 0.0132(6) Uani 1 1 d
C22 C 1.1580(4) 0.3606(3) 0.8872(2) 0.0165(6) Uani 1 1 d
C23 C 1.3391(4) 0.2993(3) 0.9106(2) 0.0223(7) Uani 1 1 d
C24 C 1.4136(4) 0.2595(3) 0.7397(2) 0.0233(7) Uani 1 1 d
C25 C 1.2360(4) 0.3195(3) 0.7082(2) 0.0192(6) Uani 1 1 d
C26 C 0.7923(3) 0.4805(2) 0.8929(2) 0.0156(6) Uani 1 1 d
C27 C 0.9692(5) 1.0743(3) 0.8816(3) 0.0320(8) Uani 1 1 d
H1 H 1.322(4) 0.530(3) 0.585(2) 0.023(8) Uiso 1 1 d
H2 H 1.194(4) 0.539(3) 0.503(2) 0.021(8) Uiso 1 1 d
H3 H 1.142(4) 0.934(3) 0.363(2) 0.020(8) Uiso 1 1 d
H4 H 0.864(4) 1.032(3) 0.332(2) 0.013(7) Uiso 1 1 d
H5 H 0.600(4) 0.977(3) 0.424(2) 0.026(8) Uiso 1 1 d
H6 H 0.618(4) 0.808(3) 0.559(2) 0.019(8) Uiso 1 1 d
H7 H 0.465(4) 0.591(3) 0.852(3) 0.032(9) Uiso 1 1 d
H8 H 0.348(4) 0.594(3) 0.762(2) 0.021(8) Uiso 1 1 d
H9 H 0.309(5) 0.781(3) 0.826(3) 0.047(11) Uiso 1 1 d
H10 H 0.364(4) 0.801(3) 0.710(3) 0.025(8) Uiso 1 1 d
H11 H 0.412(4) 0.953(3) 0.861(2) 0.017(7) Uiso 1 1 d
H12 H 0.654(4) 1.040(3) 0.891(2) 0.028(8) Uiso 1 1 d
H13 H 0.993(4) 0.766(3) 0.790(2) 0.023(8) Uiso 1 1 d
H14 H 1.115(4) 0.425(3) 0.929(2) 0.017(7) Uiso 1 1 d
H15 H 1.081(4) 0.303(3) 0.912(2) 0.017(7) Uiso 1 1 d
H16 H 1.424(4) 0.360(3) 0.894(2) 0.025(8) Uiso 1 1 d
H17 H 1.340(4) 0.261(3) 0.982(2) 0.018(7) Uiso 1 1 d
H18 H 1.496(4) 0.321(3) 0.725(2) 0.027(8) Uiso 1 1 d
H19 H 1.463(4) 0.198(3) 0.700(2) 0.025(8) Uiso 1 1 d
H20 H 1.154(4) 0.262(3) 0.711(2) 0.033(9) Uiso 1 1 d
H21 H 1.252(4) 0.358(3) 0.630(3) 0.034(9) Uiso 1 1 d
H22 H 0.906(4) 1.133(3) 0.822(3) 0.036(9) Uiso 1 1 d
H23 H 0.892(5) 1.089(3) 0.948(3) 0.045(10) Uiso 1 1 d
H24 H 1.092(6) 1.094(4) 0.881(3) 0.056(12) Uiso 1 1 d

loop_
_atom_site_aniso_label
_atom_site_aniso_U_11
_atom_site_aniso_U_22
_atom_site_aniso_U_33
_atom_site_aniso_U_23
_atom_site_aniso_U_13
_atom_site_aniso_U_12
S1 0.0143(4) 0.0231(4) 0.0191(4) 0.0033(3) 0.0008(3) -0.0045(3)
O1 0.0294(12) 0.0184(11) 0.0261(11) -0.0070(9) -0.0020(9) -0.0089(9)
O2 0.0299(12) 0.0168(11) 0.0257(12) 0.0008(9) -0.0006(9) 0.0096(9)
O3 0.0181(11) 0.0338(13) 0.0265(12) -0.0159(10) 0.0000(8) -0.0056(9)
N1 0.0236(14) 0.0316(16) 0.0218(14) 0.0045(12) 0.0015(11) -0.0027(11)
N2 0.0168(12) 0.0129(12) 0.0143(12) -0.0022(9) -0.0018(9) 0.0003(9)
C1 0.0096(12) 0.0136(14) 0.0121(13) -0.0004(11) -0.0002(10) -0.0020(10)
C2 0.0149(13) 0.0105(13) 0.0116(13) -0.0011(11) -0.0012(10) -0.0023(10)
C3 0.0155(13) 0.0095(13) 0.0118(13) -0.0015(11) -0.0022(10) -0.0032(10)
C4 0.0123(13) 0.0147(14) 0.0137(13) -0.0057(11) -0.0010(10) -0.0054(11)
C5 0.0149(14) 0.0164(15) 0.0144(14) -0.0027(12) 0.0005(11) -0.0011(11)
C6 0.0181(14) 0.0182(15) 0.0114(13) -0.0028(11) -0.0006(11) -0.0016(11)
C7 0.0258(16) 0.0229(17) 0.0165(15) 0.0004(12) 0.0003(12) -0.0029(13)
C8 0.0301(17) 0.0211(17) 0.0138(14) 0.0051(13) 0.0014(12) 0.0028(13)
C9 0.0267(17) 0.0261(17) 0.0157(15) -0.0005(13) -0.0047(12) 0.0076(14)
C10 0.0210(15) 0.0212(16) 0.0151(14) -0.0011(12) -0.0008(12) 0.0015(12)
C11 0.0191(14) 0.0154(14) 0.0115(13) -0.0036(11) -0.0015(11) -0.0023(11)
C12 0.0141(13) 0.0118(14) 0.0101(13) -0.0009(11) -0.0004(10) -0.0040(10)
C13 0.0150(14) 0.0138(14) 0.0166(14) 0.0015(12) -0.0031(11) -0.0002(11)
C14 0.0130(14) 0.0237(16) 0.0164(15) -0.0021(12) -0.0004(11) -0.0045(12)
C15 0.0123(14) 0.0253(17) 0.0217(16) -0.0040(13) -0.0022(12) 0.0015(12)
C16 0.0171(14) 0.0162(15) 0.0114(13) 0.0014(11) -0.0012(11) 0.0008(11)
C17 0.0213(16) 0.0186(16) 0.0215(15) -0.0015(13) -0.0009(12) 0.0042(12)
C18 0.0288(17) 0.0142(15) 0.0202(15) -0.0054(13) -0.0017(12) 0.0004(13)
C19 0.0191(14) 0.0148(14) 0.0127(13) 0.0014(11) 0.0014(11) -0.0054(11)
C20 0.0169(15) 0.0154(15) 0.0133(14) 0.0005(11) 0.0024(11) -0.0032(12)
C21 0.0174(14) 0.0117(14) 0.0085(13) 0.0020(11) -0.0013(10) -0.0011(11)
C22 0.0183(15) 0.0121(14) 0.0169(14) 0.0003(12) -0.0013(11) 0.0003(12)
C23 0.0248(17) 0.0194(16) 0.0196(16) 0.0008(13) -0.0031(13) 0.0017(13)
C24 0.0256(16) 0.0163(16) 0.0232(16) -0.0034(13) 0.0046(13) 0.0047(13)
C25 0.0215(15) 0.0143(15) 0.0199(16) -0.0056(12) 0.0038(12) 0.0010(12)
C26 0.0129(13) 0.0148(15) 0.0176(15) -0.0016(12) -0.0024(11) 0.0013(11)
C27 0.048(2) 0.0193(17) 0.0323(19) -0.0058(15) -0.0054(17) -0.0124(16)

loop_
_atom_type_symbol
_atom_type_description
_atom_type_scat_dispersion_real
_atom_type_scat_dispersion_imag
_atom_type_scat_source
C C 0.0033 0.0016 'International Tables Vol C Tables 4.2.6.8 and 6.1.1.4'
H H 0.0000 0.0000 'International Tables Vol C Tables 4.2.6.8 and 6.1.1.4'
N N 0.0061 0.0033 'International Tables Vol C Tables 4.2.6.8 and 6.1.1.4'
O O 0.0106 0.0060 'International Tables Vol C Tables 4.2.6.8 and 6.1.1.4'
S S 0.1246 0.1234 'International Tables Vol C Tables 4.2.6.8 and 6.1.1.4'

loop_
_geom_angle_atom_site_label_1
_geom_angle_atom_site_label_2
_geom_angle_atom_site_label_3
_geom_angle
C6 S1 C5 100.17(13)
C19 O1 C27 116.7(2)
C24 O2 C23 109.5(2)
C3 N2 C22 118.8(2)
C3 N2 C25 119.4(2)
C22 N2 C25 112.6(2)
C12 C1 C21 111.8(2)
C12 C1 C2 101.0(2)
C21 C1 C2 113.6(2)
C12 C1 C13 111.8(2)
C21 C1 C13 112.6(2)
C2 C1 C13 105.3(2)
C3 C2 C26 128.0(2)
C3 C2 C1 110.4(2)
C26 C2 C1 121.2(2)
C2 C3 N2 129.0(2)
C2 C3 C4 108.2(2)
N2 C3 C4 122.5(2)
C12 C4 C3 109.7(2)
C12 C4 C5 123.3(2)
C3 C4 C5 126.9(2)
C4 C5 S1 109.32(19)
C7 C6 C11 120.2(3)
C7 C6 S1 117.8(2)
C11 C6 S1 121.8(2)
C8 C7 C6 120.3(3)
C7 C8 C9 119.9(3)
C10 C9 C8 120.1(3)
C9 C10 C11 121.2(3)
C10 C11 C6 118.3(3)
C10 C11 C12 122.7(2)
C6 C11 C12 119.0(2)
C4 C12 C11 124.3(2)
C4 C12 C1 110.7(2)
C11 C12 C1 124.8(2)
O3 C13 C14 123.7(2)
O3 C13 C1 121.3(2)
C14 C13 C1 115.0(2)
C13 C14 C15 109.3(2)
C16 C15 C14 112.0(2)
C17 C16 C21 117.9(3)
C17 C16 C15 120.5(2)
C21 C16 C15 121.7(2)
C18 C17 C16 122.1(3)
C17 C18 C19 119.2(3)
O1 C19 C18 124.0(2)
O1 C19 C20 115.8(2)
C18 C19 C20 120.1(3)
C19 C20 C21 120.7(2)
C20 C21 C16 120.0(2)
C20 C21 C1 118.1(2)
C16 C21 C1 121.8(2)
N2 C22 C23 109.4(2)
O2 C23 C22 111.2(2)
O2 C24 C25 110.9(2)
N2 C25 C24 109.7(2)
N1 C26 C2 178.5(3)

loop_
_geom_bond_atom_site_label_1
_geom_bond_atom_site_label_2
_geom_bond_distance
S1 C6 1.764(3)
S1 C5 1.816(3)
O1 C19 1.376(3)
O1 C27 1.432(4)
O2 C24 1.431(3)
O2 C23 1.431(4)
O3 C13 1.207(3)
N1 C26 1.148(3)
N2 C3 1.369(3)
N2 C22 1.469(3)
N2 C25 1.474(3)
C1 C12 1.520(3)
C1 C21 1.534(4)
C1 C2 1.537(4)
C1 C13 1.552(4)
C2 C3 1.369(4)
C2 C26 1.421(4)
C3 C4 1.475(4)
C4 C12 1.353(4)
C4 C5 1.502(4)
C6 C7 1.393(4)
C6 C11 1.409(4)
C7 C8 1.385(4)
C8 C9 1.389(4)
C9 C10 1.383(4)
C10 C11 1.398(4)
C11 C12 1.458(4)
C13 C14 1.503(4)
C14 C15 1.519(4)
C15 C16 1.498(4)
C16 C17 1.397(4)
C16 C21 1.406(4)
C17 C18 1.383(4)
C18 C19 1.384(4)
C19 C20 1.387(4)
C20 C21 1.391(4)
C22 C23 1.505(4)
C24 C25 1.507(4)
